data_7707863
loop_
_publ_author_name
'Basak, Dipmalya'
'Smythe, Lucy'
'Herchel, Radovan'
'Murrie, Mark'
'Nemec, Ivan'
'Ray, Debashis'

_publ_section_title
;
 From tetranuclear to pentanuclear [Co-Ln] (Ln = Gd, Tb, Dy, Ho) complexes
 across the lanthanide series: effect of varying sequence of ligand
 addition.
;
_journal_issue 34
_journal_name_full 'Dalton transactions (Cambridge, England : 2003)'
_journal_page_first 11861
_journal_page_last 11877
_journal_paper_doi 10.1039/d1dt02038b
_journal_volume 50
_journal_year 2021
_chemical_formula_moiety 'C64 H110 Co3 Dy2 N4 O24'
_chemical_formula_sum 'C64 H110 Co3 Dy2 N4 O24'
_chemical_formula_weight 1821.34
_space_group_crystal_system monoclinic
_space_group_IT_number 15
_space_group_name_Hall '-C 2yc'
_space_group_name_H-M_alt 'C 1 2/c 1'
_atom_sites_solution_hydrogens geom
_audit_creation_method SHELXL-2014/7
_audit_update_record
;
2021-06-15 deposited with the CCDC.	2021-07-21 downloaded from the CCDC.
;
_cell_angle_alpha 90
_cell_angle_beta 100.551(13)
_cell_angle_gamma 90
_cell_formula_units_Z 4
_cell_length_a 24.612(9)
_cell_length_b 17.542(6)
_cell_length_c 18.662(7)
_cell_measurement_reflns_used 43443
_cell_measurement_temperature 100(2)
_cell_measurement_theta_max 25.102
_cell_measurement_theta_min 2.980
_cell_volume 7921(5)
_computing_cell_refinement 'Bruker SMART'
_computing_data_collection 'Bruker SMART'
_computing_data_reduction 'Bruker SAINT'
_computing_molecular_graphics Diamond
_computing_publication_material 'SHELXL-2014/7 (Sheldrick, 2014)'
_computing_structure_refinement 'SHELXL-2014/7 (Sheldrick, 2014)'
_computing_structure_solution 'SHELXS-2014/7 (Sheldrick, 2014)'
_diffrn_ambient_temperature 100(2)
_diffrn_measured_fraction_theta_full 0.990
_diffrn_measured_fraction_theta_max 0.990
_diffrn_measurement_device_type 'CCD area detector'
_diffrn_measurement_method 'phi and omega scans'
_diffrn_radiation_type MoK\a
_diffrn_radiation_wavelength 0.71073
_diffrn_reflns_av_R_equivalents 0.0752
_diffrn_reflns_av_unetI/netI 0.0392
_diffrn_reflns_Laue_measured_fraction_full 0.990
_diffrn_reflns_Laue_measured_fraction_max 0.990
_diffrn_reflns_limit_h_max 29
_diffrn_reflns_limit_h_min -28
_diffrn_reflns_limit_k_max 20
_diffrn_reflns_limit_k_min -20
_diffrn_reflns_limit_l_max 22
_diffrn_reflns_limit_l_min -22
_diffrn_reflns_number 57120
_diffrn_reflns_point_group_measured_fraction_full 0.990
_diffrn_reflns_point_group_measured_fraction_max 0.990
_diffrn_reflns_theta_full 25.013
_diffrn_reflns_theta_max 25.013
_diffrn_reflns_theta_min 2.963
_diffrn_source 'fine-focus sealed tube'
_exptl_absorpt_coefficient_mu 2.550
_exptl_absorpt_correction_T_max 0.665
_exptl_absorpt_correction_T_min 0.576
_exptl_absorpt_correction_type multi-scan
_exptl_absorpt_process_details 'SADABS (Sheldrick, 1997)'
_exptl_crystal_colour Red
_exptl_crystal_density_diffrn 1.527
_exptl_crystal_description Block
_exptl_crystal_F_000 3708
_exptl_crystal_size_max 0.22
_exptl_crystal_size_mid 0.19
_exptl_crystal_size_min 0.16
_refine_diff_density_max 1.313
_refine_diff_density_min -1.933
_refine_diff_density_rms 0.111
_refine_ls_extinction_method none
_refine_ls_goodness_of_fit_ref 1.113
_refine_ls_hydrogen_treatment constr
_refine_ls_matrix_type full
_refine_ls_number_parameters 513
_refine_ls_number_reflns 6920
_refine_ls_number_restraints 82
_refine_ls_restrained_S_all 1.110
_refine_ls_R_factor_all 0.0910
_refine_ls_R_factor_gt 0.0515
_refine_ls_shift/su_max 0.001
_refine_ls_shift/su_mean 0.000
_refine_ls_structure_factor_coef Fsqd
_refine_ls_weighting_details 'w=1/[\s^2^(Fo^2^)+(0.0448P)^2^+77.7733P] where P=(Fo^2^+2Fc^2^)/3'
_refine_ls_weighting_scheme calc
_refine_ls_wR_factor_gt 0.1125
_refine_ls_wR_factor_ref 0.1446
_reflns_Friedel_coverage 0.000
_reflns_number_gt 4752
_reflns_number_total 6920
_reflns_threshold_expression 'I > 2\s(I)'
_cod_data_source_file d1dt02038b2.cif
_cod_data_source_block Complex4
_cod_depositor_comments 'Adding full bibliography for 7707862--7707866.cif.'
_cod_original_sg_symbol_H-M 'C 2/c'
_cod_database_code 7707863
_shelx_shelxl_version_number 2014/7
_shelx_space_group_comment
;
The symmetry employed for this shelxl refinement is uniquely defined
by the following loop, which should always be used as a source of
symmetry information in preference to the above space-group names.
They are only intended as comments.
;

loop_
_space_group_symop_operation_xyz
'x, y, z'
'-x, y, -z+1/2'
'x+1/2, y+1/2, z'
'-x+1/2, y+1/2, -z+1/2'
'-x, -y, -z'
'x, -y, z-1/2'
'-x+1/2, -y+1/2, -z'
'x+1/2, -y+1/2, z-1/2'

loop_
_atom_site_label
_atom_site_type_symbol
_atom_site_fract_x
_atom_site_fract_y
_atom_site_fract_z
_atom_site_U_iso_or_equiv
_atom_site_adp_type
_atom_site_occupancy
_atom_site_site_symmetry_order
_atom_site_calc_flag
_atom_site_refinement_flags_posn
_atom_site_refinement_flags_adp
_atom_site_refinement_flags_occupancy
_atom_site_disorder_assembly
_atom_site_disorder_group
C23B C 0.4542(13) 0.7295(17) 0.5483(17) 0.088(4) Uani 0.262(12) 1 d D . P A 2
C26B C 0.4924(15) 0.677(2) 0.602(2) 0.116(3) Uani 0.262(12) 1 d D . P A 2
H26A H 0.4698 0.6401 0.6239 0.173 Uiso 0.262(12) 1 calc R U P A 2
H26B H 0.5174 0.6488 0.5763 0.173 Uiso 0.262(12) 1 calc R U P A 2
H26C H 0.5142 0.7074 0.6412 0.173 Uiso 0.262(12) 1 calc R U P A 2
C24B C 0.416(2) 0.676(3) 0.494(2) 0.116(3) Uani 0.262(12) 1 d D . P A 2
H24A H 0.3960 0.6418 0.5214 0.173 Uiso 0.262(12) 1 calc R U P A 2
H24B H 0.3899 0.7068 0.4603 0.173 Uiso 0.262(12) 1 calc R U P A 2
H24C H 0.4389 0.6458 0.4666 0.173 Uiso 0.262(12) 1 calc R U P A 2
C25B C 0.4156(18) 0.772(2) 0.593(2) 0.116(3) Uani 0.262(12) 1 d D . P A 2
H25A H 0.3937 0.7347 0.6143 0.173 Uiso 0.262(12) 1 calc R U P A 2
H25B H 0.4381 0.8019 0.6316 0.173 Uiso 0.262(12) 1 calc R U P A 2
H25C H 0.3909 0.8061 0.5603 0.173 Uiso 0.262(12) 1 calc R U P A 2
C23A C 0.4490(6) 0.7497(7) 0.5552(6) 0.088(4) Uani 0.738(12) 1 d D . P A 1
C24A C 0.4297(9) 0.6733(9) 0.5205(8) 0.116(3) Uani 0.738(12) 1 d D . P A 1
H24D H 0.4037 0.6496 0.5479 0.173 Uiso 0.738(12) 1 calc R U P A 1
H24E H 0.4113 0.6814 0.4699 0.173 Uiso 0.738(12) 1 calc R U P A 1
H24F H 0.4616 0.6397 0.5215 0.173 Uiso 0.738(12) 1 calc R U P A 1
C25A C 0.4759(7) 0.7399(10) 0.6350(7) 0.116(3) Uani 0.738(12) 1 d D . P A 1
H25D H 0.4498 0.7154 0.6615 0.173 Uiso 0.738(12) 1 calc R U P A 1
H25E H 0.5090 0.7080 0.6382 0.173 Uiso 0.738(12) 1 calc R U P A 1
H25F H 0.4864 0.7899 0.6565 0.173 Uiso 0.738(12) 1 calc R U P A 1
C26A C 0.4004(7) 0.8056(8) 0.5479(8) 0.116(3) Uani 0.738(12) 1 d D . P A 1
H26D H 0.3722 0.7852 0.5735 0.173 Uiso 0.738(12) 1 calc R U P A 1
H26E H 0.4135 0.8548 0.5692 0.173 Uiso 0.738(12) 1 calc R U P A 1
H26F H 0.3844 0.8126 0.4962 0.173 Uiso 0.738(12) 1 calc R U P A 1
C12B C 0.7761(11) 0.4229(14) 0.5425(15) 0.141(8) Uani 0.527(10) 1 d D . P B 2
H12A H 0.8094 0.3957 0.5353 0.212 Uiso 0.527(10) 1 calc R U P B 2
H12B H 0.7828 0.4470 0.5907 0.212 Uiso 0.527(10) 1 calc R U P B 2
H12C H 0.7453 0.3869 0.5393 0.212 Uiso 0.527(10) 1 calc R U P B 2
C11B C 0.7621(12) 0.4822(16) 0.486(2) 0.110(13) Uani 0.473(10) 1 d D U P B 2
H11A H 0.7563 0.4575 0.4372 0.132 Uiso 0.473(10) 1 calc R U P B 2
H11B H 0.7938 0.5176 0.4886 0.132 Uiso 0.473(10) 1 calc R U P B 2
C10B C 0.7098(9) 0.5284(11) 0.4928(10) 0.060(5) Uani 0.473(10) 1 d D . P B 2
H10A H 0.6790 0.4920 0.4926 0.072 Uiso 0.473(10) 1 calc R U P B 2
H10B H 0.7166 0.5540 0.5409 0.072 Uiso 0.473(10) 1 calc R U P B 2
C9B C 0.691(3) 0.589(4) 0.434(3) 0.066(13) Uani 0.473(10) 1 d D U P B 2
H9B1 H 0.7208 0.6274 0.4389 0.080 Uiso 0.473(10) 1 calc R U P B 2
H9B2 H 0.6901 0.5636 0.3865 0.080 Uiso 0.473(10) 1 calc R U P B 2
C13B C 0.5961(6) 0.5757(9) 0.4295(8) 0.047(4) Uani 0.473(10) 1 d . . P B 2
H13A H 0.5987 0.5558 0.4796 0.056 Uiso 0.473(10) 1 calc R U P B 2
H13B H 0.5996 0.5323 0.3968 0.056 Uiso 0.473(10) 1 calc R U P B 2
C14B C 0.6544(8) 0.7674(11) 0.4553(8) 0.050(3) Uani 0.473(10) 1 d D . P B 2
H14A H 0.6447 0.8064 0.4892 0.060 Uiso 0.473(10) 1 calc R U P B 2
H14B H 0.6939 0.7744 0.4526 0.060 Uiso 0.473(10) 1 calc R U P B 2
C15B C 0.6474(8) 0.6908(9) 0.4865(9) 0.054(4) Uani 0.473(10) 1 d . . P B 2
H15A H 0.6145 0.6908 0.5100 0.064 Uiso 0.473(10) 1 calc R U P B 2
H15B H 0.6801 0.6787 0.5242 0.064 Uiso 0.473(10) 1 calc R U P B 2
C16B C 0.5398(7) 0.6155(11) 0.4048(10) 0.050(3) Uani 0.473(10) 1 d D . P B 2
H16A H 0.5111 0.5783 0.3838 0.060 Uiso 0.473(10) 1 calc R U P B 2
H16B H 0.5279 0.6417 0.4463 0.060 Uiso 0.473(10) 1 calc R U P B 2
N2B N 0.6408(7) 0.6307(10) 0.4273(10) 0.046(4) Uani 0.473(10) 1 d . . P B 2
C9A C 0.703(2) 0.588(3) 0.4377(18) 0.053(7) Uani 0.527(10) 1 d D U P B 1
H9A1 H 0.7324 0.5985 0.4094 0.064 Uiso 0.527(10) 1 calc R U P B 1
H9A2 H 0.6810 0.5440 0.4144 0.064 Uiso 0.527(10) 1 calc R U P B 1
C12A C 0.7331(13) 0.4274(17) 0.4914(18) 0.141(8) Uani 0.473(10) 1 d D . P B 1
H12D H 0.7575 0.3839 0.4879 0.212 Uiso 0.473(10) 1 calc R U P B 1
H12E H 0.7111 0.4174 0.5291 0.212 Uiso 0.473(10) 1 calc R U P B 1
H12F H 0.7085 0.4351 0.4444 0.212 Uiso 0.473(10) 1 calc R U P B 1
C11A C 0.7668(14) 0.4964(15) 0.511(2) 0.119(13) Uani 0.527(10) 1 d D U P B 1
H11C H 0.7895 0.5061 0.4728 0.143 Uiso 0.527(10) 1 calc R U P B 1
H11D H 0.7921 0.4884 0.5576 0.143 Uiso 0.527(10) 1 calc R U P B 1
C10A C 0.7297(9) 0.5661(11) 0.5165(11) 0.077(6) Uani 0.527(10) 1 d D . P B 1
H10C H 0.7519 0.6090 0.5406 0.092 Uiso 0.527(10) 1 calc R U P B 1
H10D H 0.7009 0.5531 0.5452 0.092 Uiso 0.527(10) 1 calc R U P B 1
C13A C 0.6140(8) 0.6526(12) 0.4685(10) 0.069(5) Uani 0.527(10) 1 d . . P B 1
H13C H 0.6044 0.7038 0.4846 0.083 Uiso 0.527(10) 1 calc R U P B 1
H13D H 0.6208 0.6189 0.5118 0.083 Uiso 0.527(10) 1 calc R U P B 1
C14A C 0.6716(7) 0.8004(11) 0.4395(9) 0.070(5) Uani 0.527(10) 1 d D . P B 1
H14C H 0.6607 0.8312 0.4790 0.084 Uiso 0.527(10) 1 calc R U P B 1
H14D H 0.6980 0.8305 0.4169 0.084 Uiso 0.527(10) 1 calc R U P B 1
C15A C 0.6986(7) 0.7261(9) 0.4705(8) 0.065(5) Uani 0.527(10) 1 d . . P B 1
H15C H 0.7366 0.7231 0.4603 0.078 Uiso 0.527(10) 1 calc R U P B 1
H15D H 0.7009 0.7253 0.5240 0.078 Uiso 0.527(10) 1 calc R U P B 1
C16A C 0.5649(7) 0.6208(10) 0.4124(8) 0.050(3) Uani 0.527(10) 1 d D . P B 1
H16C H 0.5748 0.5700 0.3957 0.060 Uiso 0.527(10) 1 calc R U P B 1
H16D H 0.5325 0.6144 0.4365 0.060 Uiso 0.527(10) 1 calc R U P B 1
N2A N 0.6654(7) 0.6579(11) 0.4366(8) 0.053(4) Uani 0.527(10) 1 d . . P B 1
C20A C 0.6776(7) 0.4774(9) 0.2206(10) 0.155(5) Uani 0.752(12) 1 d D . P C 1
H20A H 0.6882 0.4288 0.2012 0.232 Uiso 0.752(12) 1 calc R U P C 1
H20B H 0.6950 0.4819 0.2720 0.232 Uiso 0.752(12) 1 calc R U P C 1
H20C H 0.6898 0.5196 0.1930 0.232 Uiso 0.752(12) 1 calc R U P C 1
C20B C 0.673(2) 0.531(2) 0.163(3) 0.155(5) Uani 0.248(12) 1 d D . P C 2
H20D H 0.6848 0.4924 0.1307 0.232 Uiso 0.248(12) 1 calc R U P C 2
H20E H 0.7058 0.5512 0.1954 0.232 Uiso 0.248(12) 1 calc R U P C 2
H20F H 0.6541 0.5725 0.1332 0.232 Uiso 0.248(12) 1 calc R U P C 2
Dy1 Dy 0.52954(2) 0.81270(2) 0.35184(2) 0.06020(16) Uani 1 1 d . . . . .
Co2 Co 0.5000 0.65377(8) 0.2500 0.0662(5) Uani 1 2 d S T P B .
Co1 Co 0.62722(6) 0.68922(6) 0.33347(6) 0.0711(4) Uani 1 1 d . . . . .
O4 O 0.5499(3) 0.6710(3) 0.3493(2) 0.0652(16) Uani 1 1 d D . . . .
O9 O 0.5454(2) 0.8979(3) 0.1623(3) 0.0640(15) Uani 1 1 d . . . . .
O3 O 0.5448(2) 0.7514(3) 0.2312(3) 0.0602(14) Uani 1 1 d . . . . .
O8 O 0.5599(2) 0.9044(3) 0.2838(3) 0.0650(15) Uani 1 1 d . . . . .
O10 O 0.4925(3) 0.7673(3) 0.4486(3) 0.0738(17) Uani 1 1 d . . . . .
O12 O 0.5600(2) 0.9021(3) 0.4455(3) 0.0749(18) Uani 1 1 d . . . . .
H13 H 0.5749 0.8815 0.4920 0.090 Uiso 1 1 calc R U . . .
O5 O 0.6217(3) 0.7809(3) 0.3838(3) 0.0781(19) Uani 1 1 d D . . . .
O6 O 0.5508(4) 0.5781(4) 0.2136(4) 0.087(2) Uani 1 1 d . . . . .
O7 O 0.6335(3) 0.5931(3) 0.2868(3) 0.081(2) Uani 1 1 d . . . . .
O1 O 0.7013(3) 0.7087(4) 0.3269(3) 0.0757(17) Uani 1 1 d . . . . .
O2 O 0.8084(3) 0.7073(4) 0.3411(3) 0.0859(19) Uani 1 1 d . . . . .
N1 N 0.6014(3) 0.7371(3) 0.2427(3) 0.0613(18) Uani 1 1 d . . . . .
O11 O 0.5163(4) 0.8419(4) 0.5461(3) 0.104(3) Uani 1 1 d . . . . .
C28 C 0.5710(4) 0.9234(4) 0.2223(5) 0.065(2) Uani 1 1 d . . . . .
C17 C 0.5992(7) 0.5583(5) 0.2384(7) 0.095(4) Uani 1 1 d . . . . .
C7 C 0.6284(4) 0.7542(4) 0.1927(4) 0.064(2) Uani 1 1 d . . . . .
H7 H 0.6085 0.7739 0.1482 0.076 Uiso 1 1 calc R U . . .
C1 C 0.7205(4) 0.7250(4) 0.2688(5) 0.069(2) Uani 1 1 d . . . . .
C6 C 0.6872(4) 0.7453(5) 0.2001(5) 0.069(2) Uani 1 1 d . . . . .
C2 C 0.7794(5) 0.7254(5) 0.2730(5) 0.076(3) Uani 1 1 d . . . . .
C22 C 0.4893(5) 0.7876(6) 0.5137(5) 0.080(3) Uani 1 1 d D . . . .
C5 C 0.7122(5) 0.7631(7) 0.1405(5) 0.096(3) Uani 1 1 d . . . . .
H5 H 0.6898 0.7763 0.0952 0.115 Uiso 1 1 calc R U . . .
C29 C 0.6178(4) 0.9813(5) 0.2237(6) 0.086(3) Uani 1 1 d . . . . .
C8 C 0.8666(5) 0.7193(6) 0.3528(6) 0.100(4) Uani 1 1 d . . . . .
H8A H 0.8823 0.6912 0.3160 0.150 Uiso 1 1 calc R U . . .
H8B H 0.8833 0.7011 0.4015 0.150 Uiso 1 1 calc R U . . .
H8C H 0.8742 0.7738 0.3489 0.150 Uiso 1 1 calc R U . . .
C3 C 0.8025(5) 0.7425(6) 0.2143(6) 0.091(3) Uani 1 1 d . . . . .
H3 H 0.8415 0.7419 0.2184 0.110 Uiso 1 1 calc R U . . .
C4 C 0.7684(6) 0.7615(8) 0.1466(6) 0.112(4) Uani 1 1 d . . . . .
H4 H 0.7847 0.7732 0.1056 0.134 Uiso 1 1 calc R U . . .
C33 C 0.5586(5) 0.9849(6) 0.4405(6) 0.100(4) Uani 1 1 d . . . . .
H33A H 0.5914 1.0030 0.4228 0.150 Uiso 1 1 calc R U . . .
H33B H 0.5581 1.0066 0.4888 0.150 Uiso 1 1 calc R U . . .
H33C H 0.5253 1.0009 0.4066 0.150 Uiso 1 1 calc R U . . .
C32 C 0.6284(6) 0.9968(8) 0.1481(7) 0.128(5) Uani 1 1 d . . . . .
H32A H 0.5949 1.0175 0.1179 0.192 Uiso 1 1 calc R U . . .
H32B H 0.6387 0.9492 0.1266 0.192 Uiso 1 1 calc R U . . .
H32C H 0.6586 1.0337 0.1508 0.192 Uiso 1 1 calc R U . . .
C31 C 0.6018(6) 1.0541(6) 0.2588(7) 0.130(5) Uani 1 1 d . . . . .
H31A H 0.6308 1.0924 0.2592 0.194 Uiso 1 1 calc R U . . .
H31B H 0.5973 1.0434 0.3089 0.194 Uiso 1 1 calc R U . . .
H31C H 0.5669 1.0735 0.2309 0.194 Uiso 1 1 calc R U . . .
C30 C 0.6694(5) 0.9494(8) 0.2751(8) 0.139(5) Uani 1 1 d . . . . .
H30A H 0.6809 0.9016 0.2551 0.208 Uiso 1 1 calc R U . . .
H30B H 0.6605 0.9399 0.3234 0.208 Uiso 1 1 calc R U . . .
H30C H 0.6996 0.9866 0.2794 0.208 Uiso 1 1 calc R U . . .
C18A C 0.6146(7) 0.4805(8) 0.2137(8) 0.108(6) Uani 0.752(12) 1 d D . P C 1
C19A C 0.5951(8) 0.4201(8) 0.2615(9) 0.155(5) Uani 0.752(12) 1 d D . P C 1
H19A H 0.6050 0.3695 0.2457 0.232 Uiso 0.752(12) 1 calc R U P C 1
H19B H 0.6128 0.4284 0.3124 0.232 Uiso 0.752(12) 1 calc R U P C 1
H19C H 0.5549 0.4235 0.2572 0.232 Uiso 0.752(12) 1 calc R U P C 1
C21A C 0.5886(8) 0.4679(10) 0.1337(9) 0.155(5) Uani 0.752(12) 1 d D . P C 1
H21A H 0.5989 0.4173 0.1183 0.232 Uiso 0.752(12) 1 calc R U P C 1
H21B H 0.5483 0.4712 0.1279 0.232 Uiso 0.752(12) 1 calc R U P C 1
H21C H 0.6019 0.5069 0.1036 0.232 Uiso 0.752(12) 1 calc R U P C 1
C18B C 0.6339(19) 0.495(2) 0.208(2) 0.108(6) Uani 0.248(12) 1 d D . P C 2
C21B C 0.592(2) 0.445(3) 0.158(3) 0.155(5) Uani 0.248(12) 1 d D . P C 2
H21D H 0.5669 0.4209 0.1859 0.232 Uiso 0.248(12) 1 calc R U P C 2
H21E H 0.5714 0.4760 0.1188 0.232 Uiso 0.248(12) 1 calc R U P C 2
H21F H 0.6122 0.4047 0.1362 0.232 Uiso 0.248(12) 1 calc R U P C 2
C19B C 0.668(3) 0.444(2) 0.267(2) 0.155(5) Uani 0.248(12) 1 d D . P C 2
H19D H 0.6441 0.4202 0.2963 0.232 Uiso 0.248(12) 1 calc R U P C 2
H19E H 0.6869 0.4042 0.2429 0.232 Uiso 0.248(12) 1 calc R U P C 2
H19F H 0.6962 0.4751 0.2978 0.232 Uiso 0.248(12) 1 calc R U P C 2

loop_
_atom_site_aniso_label
_atom_site_aniso_U_11
_atom_site_aniso_U_22
_atom_site_aniso_U_33
_atom_site_aniso_U_23
_atom_site_aniso_U_13
_atom_site_aniso_U_12
C23B 0.136(10) 0.084(10) 0.046(6) -0.012(6) 0.021(6) 0.023(8)
C26B 0.161(9) 0.113(7) 0.077(7) 0.008(5) 0.031(6) -0.005(6)
C24B 0.161(9) 0.113(7) 0.077(7) 0.008(5) 0.031(6) -0.005(6)
C25B 0.161(9) 0.113(7) 0.077(7) 0.008(5) 0.031(6) -0.005(6)
C23A 0.136(10) 0.084(10) 0.046(6) -0.012(6) 0.021(6) 0.023(8)
C24A 0.161(9) 0.113(7) 0.077(7) 0.008(5) 0.031(6) -0.005(6)
C25A 0.161(9) 0.113(7) 0.077(7) 0.008(5) 0.031(6) -0.005(6)
C26A 0.161(9) 0.113(7) 0.077(7) 0.008(5) 0.031(6) -0.005(6)
C12B 0.141(18) 0.098(13) 0.16(2) 0.009(13) -0.041(13) 0.043(13)
C11B 0.095(17) 0.077(18) 0.13(3) 0.029(19) -0.043(18) -0.019(15)
C10B 0.067(13) 0.047(11) 0.059(11) 0.015(9) -0.005(9) 0.012(9)
C9B 0.06(2) 0.063(16) 0.066(16) 0.012(13) -0.007(13) 0.036(16)
C13B 0.050(9) 0.051(9) 0.036(8) 0.006(7) 0.000(6) -0.005(7)
C14B 0.052(9) 0.058(5) 0.034(4) 0.011(4) -0.006(5) 0.019(6)
C15B 0.060(12) 0.053(10) 0.042(10) 0.005(8) -0.005(8) 0.007(9)
C16B 0.052(9) 0.058(5) 0.034(4) 0.011(4) -0.006(5) 0.019(6)
N2B 0.025(9) 0.061(10) 0.046(9) 0.007(7) -0.012(8) 0.006(7)
C9A 0.055(19) 0.049(13) 0.055(14) 0.014(10) 0.010(11) 0.016(12)
C12A 0.141(18) 0.098(13) 0.16(2) 0.009(13) -0.041(13) 0.043(13)
C11A 0.15(2) 0.082(17) 0.10(2) 0.001(14) -0.062(15) 0.027(17)
C10A 0.081(14) 0.058(12) 0.079(13) 0.031(10) -0.017(10) 0.003(10)
C13A 0.072(13) 0.085(14) 0.049(10) 0.019(9) 0.010(10) 0.022(11)
C14A 0.079(13) 0.078(13) 0.048(10) 0.012(8) -0.002(8) 0.006(10)
C15A 0.064(10) 0.080(11) 0.045(8) -0.001(8) -0.005(7) 0.001(9)
C16A 0.052(9) 0.058(5) 0.034(4) 0.011(4) -0.006(5) 0.019(6)
N2A 0.034(9) 0.089(13) 0.035(7) 0.004(8) 0.002(7) 0.017(8)
C20A 0.272(14) 0.063(6) 0.161(11) -0.015(6) 0.125(10) 0.034(8)
C20B 0.272(14) 0.063(6) 0.161(11) -0.015(6) 0.125(10) 0.034(8)
Dy1 0.0872(3) 0.0441(2) 0.0406(2) -0.00544(15) -0.01144(18) 0.01469(19)
Co2 0.1256(15) 0.0348(7) 0.0414(8) 0.000 0.0240(9) 0.000
Co1 0.1177(10) 0.0555(7) 0.0387(6) 0.0072(5) 0.0108(6) 0.0372(7)
O4 0.129(5) 0.042(3) 0.026(2) 0.007(2) 0.018(3) 0.025(3)
O9 0.075(4) 0.044(3) 0.064(3) 0.010(3) -0.012(3) -0.011(3)
O3 0.090(4) 0.044(3) 0.042(3) 0.004(2) 0.000(3) -0.001(3)
O8 0.076(4) 0.046(3) 0.063(4) -0.006(3) -0.011(3) 0.004(3)
O10 0.110(5) 0.056(3) 0.052(3) -0.008(3) 0.006(3) 0.019(3)
O12 0.090(4) 0.062(4) 0.059(3) -0.023(3) -0.022(3) 0.023(3)
O5 0.096(4) 0.073(4) 0.052(3) -0.014(3) -0.024(3) 0.038(3)
O6 0.155(7) 0.044(4) 0.077(5) -0.014(3) 0.058(5) -0.007(4)
O7 0.144(6) 0.053(4) 0.058(4) 0.015(3) 0.048(4) 0.034(4)
O1 0.091(4) 0.085(4) 0.050(3) 0.014(3) 0.009(3) 0.033(3)
O2 0.106(5) 0.077(4) 0.068(4) 0.002(3) -0.002(4) 0.027(4)
N1 0.094(6) 0.042(3) 0.042(4) 0.005(3) -0.003(4) 0.005(3)
O11 0.177(8) 0.078(5) 0.051(4) -0.014(3) 0.002(4) 0.008(5)
C28 0.074(6) 0.035(4) 0.070(6) -0.001(4) -0.025(5) 0.000(4)
C17 0.193(14) 0.044(5) 0.072(7) 0.010(5) 0.083(9) 0.021(7)
C7 0.103(7) 0.046(4) 0.039(4) 0.006(3) 0.006(4) 0.003(4)
C1 0.105(8) 0.043(4) 0.058(5) 0.002(4) 0.009(5) 0.019(5)
C6 0.095(7) 0.055(5) 0.055(5) 0.008(4) 0.006(5) 0.003(5)
C2 0.104(8) 0.053(5) 0.068(6) 0.005(4) 0.005(5) 0.015(5)
C22 0.122(8) 0.067(6) 0.046(5) 0.001(5) 0.001(5) 0.035(6)
C5 0.101(9) 0.122(9) 0.061(6) 0.023(6) 0.003(6) -0.013(7)
C29 0.088(7) 0.067(6) 0.092(7) -0.009(5) -0.013(6) -0.020(5)
C8 0.122(10) 0.080(7) 0.088(8) -0.019(6) -0.009(7) 0.007(7)
C3 0.103(8) 0.082(7) 0.083(7) 0.003(6) 0.001(6) -0.003(6)
C4 0.117(10) 0.145(12) 0.072(7) 0.019(7) 0.013(7) -0.016(9)
C33 0.130(9) 0.076(7) 0.090(7) -0.043(6) 0.006(7) -0.002(6)
C32 0.143(11) 0.132(11) 0.111(10) -0.029(8) 0.026(8) -0.081(9)
C31 0.190(14) 0.058(6) 0.146(11) -0.023(7) 0.043(10) -0.046(8)
C30 0.075(8) 0.138(12) 0.181(14) 0.004(10) -0.037(8) -0.031(8)
C18A 0.167(17) 0.064(8) 0.124(11) -0.017(8) 0.105(11) 0.014(10)
C19A 0.272(14) 0.063(6) 0.161(11) -0.015(6) 0.125(10) 0.034(8)
C21A 0.272(14) 0.063(6) 0.161(11) -0.015(6) 0.125(10) 0.034(8)
C18B 0.167(17) 0.064(8) 0.124(11) -0.017(8) 0.105(11) 0.014(10)
C21B 0.272(14) 0.063(6) 0.161(11) -0.015(6) 0.125(10) 0.034(8)
C19B 0.272(14) 0.063(6) 0.161(11) -0.015(6) 0.125(10) 0.034(8)

loop_
_atom_type_symbol
_atom_type_description
_atom_type_scat_dispersion_real
_atom_type_scat_dispersion_imag
_atom_type_scat_source
C C 0.0033 0.0016 'International Tables Vol C Tables 4.2.6.8 and 6.1.1.4'
H H 0.0000 0.0000 'International Tables Vol C Tables 4.2.6.8 and 6.1.1.4'
N N 0.0061 0.0033 'International Tables Vol C Tables 4.2.6.8 and 6.1.1.4'
O O 0.0106 0.0060 'International Tables Vol C Tables 4.2.6.8 and 6.1.1.4'
Co Co 0.3494 0.9721 'International Tables Vol C Tables 4.2.6.8 and 6.1.1.4'
Dy Dy -0.1892 4.4098 'International Tables Vol C Tables 4.2.6.8 and 6.1.1.4'

loop_
_geom_angle_atom_site_label_1
_geom_angle_atom_site_label_2
_geom_angle_atom_site_label_3
_geom_angle
_geom_angle_site_symmetry_1
_geom_angle_site_symmetry_3
_geom_angle_publ_flag
C22 C23B C26B 110(3) . . ?
C22 C23B C24B 116(3) . . ?
C26B C23B C24B 106.4(14) . . ?
C22 C23B C25B 110(3) . . ?
C26B C23B C25B 107.1(14) . . ?
C24B C23B C25B 106.4(14) . . ?
C23B C26B H26A 109.5 . . ?
C23B C26B H26B 109.5 . . ?
H26A C26B H26B 109.5 . . ?
C23B C26B H26C 109.5 . . ?
H26A C26B H26C 109.5 . . ?
H26B C26B H26C 109.5 . . ?
C23B C24B H24A 109.5 . . ?
C23B C24B H24B 109.5 . . ?
H24A C24B H24B 109.5 . . ?
C23B C24B H24C 109.5 . . ?
H24A C24B H24C 109.5 . . ?
H24B C24B H24C 109.5 . . ?
C23B C25B H25A 109.5 . . ?
C23B C25B H25B 109.5 . . ?
H25A C25B H25B 109.5 . . ?
C23B C25B H25C 109.5 . . ?
H25A C25B H25C 109.5 . . ?
H25B C25B H25C 109.5 . . ?
C22 C23A C25A 109.8(12) . . ?
C22 C23A C24A 110.5(12) . . ?
C25A C23A C24A 111.2(10) . . ?
C22 C23A C26A 104.3(11) . . ?
C25A C23A C26A 110.7(9) . . ?
C24A C23A C26A 110.3(10) . . ?
C23A C24A H24D 109.5 . . ?
C23A C24A H24E 109.5 . . ?
H24D C24A H24E 109.5 . . ?
C23A C24A H24F 109.5 . . ?
H24D C24A H24F 109.5 . . ?
H24E C24A H24F 109.5 . . ?
C23A C25A H25D 109.5 . . ?
C23A C25A H25E 109.5 . . ?
H25D C25A H25E 109.5 . . ?
C23A C25A H25F 109.5 . . ?
H25D C25A H25F 109.5 . . ?
H25E C25A H25F 109.5 . . ?
C23A C26A H26D 109.5 . . ?
C23A C26A H26E 109.5 . . ?
H26D C26A H26E 109.5 . . ?
C23A C26A H26F 109.5 . . ?
H26D C26A H26F 109.5 . . ?
H26E C26A H26F 109.5 . . ?
C11B C12B H12A 109.5 . . ?
C11B C12B H12B 109.5 . . ?
H12A C12B H12B 109.5 . . ?
C11B C12B H12C 109.5 . . ?
H12A C12B H12C 109.5 . . ?
H12B C12B H12C 109.5 . . ?
C12B C11B C10B 113(2) . . ?
C12B C11B H11A 108.9 . . ?
C10B C11B H11A 108.9 . . ?
C12B C11B H11B 108.9 . . ?
C10B C11B H11B 108.9 . . ?
H11A C11B H11B 107.8 . . ?
C9B C10B C11B 117(3) . . ?
C9B C10B H10A 108.1 . . ?
C11B C10B H10A 108.1 . . ?
C9B C10B H10B 108.1 . . ?
C11B C10B H10B 108.1 . . ?
H10A C10B H10B 107.3 . . ?
N2B C9B C10B 124(4) . . ?
N2B C9B H9B1 106.2 . . ?
C10B C9B H9B1 106.2 . . ?
N2B C9B H9B2 106.2 . . ?
C10B C9B H9B2 106.2 . . ?
H9B1 C9B H9B2 106.4 . . ?
N2B C13B C16B 109.2(13) . . ?
N2B C13B H13A 109.8 . . ?
C16B C13B H13A 109.8 . . ?
N2B C13B H13B 109.8 . . ?
C16B C13B H13B 109.8 . . ?
H13A C13B H13B 108.3 . . ?
O5 C14B C15B 115.2(15) . . ?
O5 C14B H14A 108.5 . . ?
C15B C14B H14A 108.5 . . ?
O5 C14B H14B 108.5 . . ?
C15B C14B H14B 108.5 . . ?
H14A C14B H14B 107.5 . . ?
C14B C15B N2B 110.4(14) . . ?
C14B C15B H15A 109.6 . . ?
N2B C15B H15A 109.6 . . ?
C14B C15B H15B 109.6 . . ?
N2B C15B H15B 109.6 . . ?
H15A C15B H15B 108.1 . . ?
O4 C16B C13B 104.5(12) . . ?
O4 C16B H16A 110.8 . . ?
C13B C16B H16A 110.8 . . ?
O4 C16B H16B 110.8 . . ?
C13B C16B H16B 110.8 . . ?
H16A C16B H16B 108.9 . . ?
C9B N2B C13B 108(3) . . ?
C9B N2B C15B 109(3) . . ?
C13B N2B C15B 114.8(18) . . ?
C9B N2B Co1 110(2) . . ?
C13B N2B Co1 110.8(10) . . ?
C15B N2B Co1 105.0(11) . . ?
N2A C9A C10A 111(4) . . ?
N2A C9A H9A1 109.4 . . ?
C10A C9A H9A1 109.4 . . ?
N2A C9A H9A2 109.4 . . ?
C10A C9A H9A2 109.4 . . ?
H9A1 C9A H9A2 108.0 . . ?
C11A C12A H12D 109.5 . . ?
C11A C12A H12E 109.5 . . ?
H12D C12A H12E 109.5 . . ?
C11A C12A H12F 109.5 . . ?
H12D C12A H12F 109.5 . . ?
H12E C12A H12F 109.5 . . ?
C12A C11A C10A 111(2) . . ?
C12A C11A H11C 109.5 . . ?
C10A C11A H11C 109.5 . . ?
C12A C11A H11D 109.5 . . ?
C10A C11A H11D 109.5 . . ?
H11C C11A H11D 108.1 . . ?
C11A C10A C9A 106(3) . . ?
C11A C10A H10C 110.5 . . ?
C9A C10A H10C 110.5 . . ?
C11A C10A H10D 110.5 . . ?
C9A C10A H10D 110.5 . . ?
H10C C10A H10D 108.7 . . ?
N2A C13A C16A 111.4(17) . . ?
N2A C13A H13C 109.3 . . ?
C16A C13A H13C 109.3 . . ?
N2A C13A H13D 109.3 . . ?
C16A C13A H13D 109.3 . . ?
H13C C13A H13D 108.0 . . ?
O5 C14A C15A 108.2(13) . . ?
O5 C14A H14C 110.1 . . ?
C15A C14A H14C 110.1 . . ?
O5 C14A H14D 110.1 . . ?
C15A C14A H14D 110.1 . . ?
H14C C14A H14D 108.4 . . ?
N2A C15A C14A 110.6(12) . . ?
N2A C15A H15C 109.5 . . ?
C14A C15A H15C 109.5 . . ?
N2A C15A H15D 109.5 . . ?
C14A C15A H15D 109.5 . . ?
H15C C15A H15D 108.1 . . ?
O4 C16A C13A 112.2(13) . . ?
O4 C16A H16C 109.2 . . ?
C13A C16A H16C 109.2 . . ?
O4 C16A H16D 109.2 . . ?
C13A C16A H16D 109.2 . . ?
H16C C16A H16D 107.9 . . ?
C13A N2A C15A 108.2(16) . . ?
C13A N2A C9A 120(2) . . ?
C15A N2A C9A 110(2) . . ?
C13A N2A Co1 96.6(10) . . ?
C15A N2A Co1 107.3(11) . . ?
C9A N2A Co1 113.4(16) . . ?
C18A C20A H20A 109.5 . . ?
C18A C20A H20B 109.5 . . ?
H20A C20A H20B 109.5 . . ?
C18A C20A H20C 109.5 . . ?
H20A C20A H20C 109.5 . . ?
H20B C20A H20C 109.5 . . ?
C18B C20B H20D 109.5 . . ?
C18B C20B H20E 109.5 . . ?
H20D C20B H20E 109.5 . . ?
C18B C20B H20F 109.5 . . ?
H20D C20B H20F 109.5 . . ?
H20E C20B H20F 109.5 . . ?
O8 Dy1 O5 84.7(2) . . ?
O8 Dy1 O10 154.64(19) . . ?
O5 Dy1 O10 103.0(2) . . ?
O8 Dy1 O9 79.5(2) . 2_655 ?
O5 Dy1 O9 153.8(2) . 2_655 ?
O10 Dy1 O9 83.9(2) . 2_655 ?
O8 Dy1 O12 81.4(2) . . ?
O5 Dy1 O12 78.82(19) . . ?
O10 Dy1 O12 76.6(2) . . ?
O9 Dy1 O12 78.29(18) 2_655 . ?
O8 Dy1 O3 104.16(18) . 2_655 ?
O5 Dy1 O3 130.57(19) . 2_655 ?
O10 Dy1 O3 89.3(2) . 2_655 ?
O9 Dy1 O3 74.03(17) 2_655 2_655 ?
O12 Dy1 O3 150.08(19) . 2_655 ?
O8 Dy1 O4 126.90(18) . . ?
O5 Dy1 O4 65.2(2) . . ?
O10 Dy1 O4 77.55(17) . . ?
O9 Dy1 O4 140.7(2) 2_655 . ?
O12 Dy1 O4 128.81(18) . . ?
O3 Dy1 O4 71.46(18) 2_655 . ?
O8 Dy1 O3 71.98(17) . . ?
O5 Dy1 O3 80.30(19) . . ?
O10 Dy1 O3 132.81(18) . . ?
O9 Dy1 O3 113.76(18) 2_655 . ?
O12 Dy1 O3 147.4(2) . . ?
O3 Dy1 O3 58.1(2) 2_655 . ?
O4 Dy1 O3 61.02(14) . . ?
O8 Dy1 Co1 95.00(14) . . ?
O5 Dy1 Co1 33.62(14) . . ?
O10 Dy1 Co1 104.75(14) . . ?
O9 Dy1 Co1 167.70(13) 2_655 . ?
O12 Dy1 Co1 111.97(14) . . ?
O3 Dy1 Co1 96.99(13) 2_655 . ?
O4 Dy1 Co1 37.37(15) . . ?
O3 Dy1 Co1 53.94(12) . . ?
O8 Dy1 Co2 109.31(14) . . ?
O5 Dy1 Co2 92.64(14) . . ?
O10 Dy1 Co2 94.61(14) . . ?
O9 Dy1 Co2 112.20(12) 2_655 . ?
O12 Dy1 Co2 165.82(14) . . ?
O3 Dy1 Co2 38.20(12) 2_655 . ?
O4 Dy1 Co2 37.23(12) . . ?
O3 Dy1 Co2 38.46(11) . . ?
Co1 Dy1 Co2 59.04(3) . . ?
O8 Dy1 Dy1 62.91(13) . 2_655 ?
O5 Dy1 Dy1 115.80(14) . 2_655 ?
O10 Dy1 Dy1 130.29(15) . 2_655 ?
O9 Dy1 Dy1 74.92(13) 2_655 2_655 ?
O12 Dy1 Dy1 138.39(14) . 2_655 ?
O3 Dy1 Dy1 41.96(12) 2_655 2_655 ?
O4 Dy1 Dy1 91.25(10) . 2_655 ?
O3 Dy1 Dy1 38.84(12) . 2_655 ?
Co1 Dy1 Dy1 92.78(3) . 2_655 ?
Co2 Dy1 Dy1 55.64(2) . 2_655 ?
O6 Co2 O6 98.1(4) 2_655 . ?
O6 Co2 O4 95.6(3) 2_655 . ?
O6 Co2 O4 95.5(3) . . ?
O6 Co2 O4 95.5(3) 2_655 2_655 ?
O6 Co2 O4 95.6(3) . 2_655 ?
O4 Co2 O4 163.0(3) . 2_655 ?
O6 Co2 O3 165.0(2) 2_655 . ?
O6 Co2 O3 95.9(2) . . ?
O4 Co2 O3 77.5(2) . . ?
O4 Co2 O3 88.5(2) 2_655 . ?
O6 Co2 O3 95.9(2) 2_655 2_655 ?
O6 Co2 O3 165.0(2) . 2_655 ?
O4 Co2 O3 88.5(2) . 2_655 ?
O4 Co2 O3 77.5(2) 2_655 2_655 ?
O3 Co2 O3 70.8(3) . 2_655 ?
O6 Co2 Dy1 115.77(19) 2_655 . ?
O6 Co2 Dy1 130.4(2) . . ?
O4 Co2 Dy1 48.51(13) . . ?
O4 Co2 Dy1 114.73(14) 2_655 . ?
O3 Co2 Dy1 49.85(14) . . ?
O3 Co2 Dy1 45.46(15) 2_655 . ?
O6 Co2 Dy1 130.4(2) 2_655 2_655 ?
O6 Co2 Dy1 115.77(19) . 2_655 ?
O4 Co2 Dy1 114.73(14) . 2_655 ?
O4 Co2 Dy1 48.51(13) 2_655 2_655 ?
O3 Co2 Dy1 45.47(15) . 2_655 ?
O3 Co2 Dy1 49.85(14) 2_655 2_655 ?
Dy1 Co2 Dy1 68.73(4) . 2_655 ?
O5 Co1 O1 92.1(3) . . ?
O5 Co1 N1 91.4(3) . . ?
O1 Co1 N1 91.8(3) . . ?
O5 Co1 O7 177.1(2) . . ?
O1 Co1 O7 88.3(3) . . ?
N1 Co1 O7 91.5(3) . . ?
O5 Co1 N2B 91.0(6) . . ?
O1 Co1 N2B 98.1(6) . . ?
N1 Co1 N2B 169.7(6) . . ?
O7 Co1 N2B 86.1(6) . . ?
O5 Co1 O4 84.6(3) . . ?
O1 Co1 O4 175.2(2) . . ?
N1 Co1 O4 91.8(3) . . ?
O7 Co1 O4 94.8(3) . . ?
N2B Co1 O4 78.5(5) . . ?
O5 Co1 N2A 79.8(5) . . ?
O1 Co1 N2A 80.1(5) . . ?
N1 Co1 N2A 167.7(6) . . ?
O7 Co1 N2A 97.4(6) . . ?
O4 Co1 N2A 95.9(5) . . ?
O5 Co1 Dy1 42.79(18) . . ?
O1 Co1 Dy1 128.40(19) . . ?
N1 Co1 Dy1 70.8(2) . . ?
O7 Co1 Dy1 138.2(2) . . ?
N2B Co1 Dy1 104.7(6) . . ?
O4 Co1 Dy1 50.18(14) . . ?
N2A Co1 Dy1 107.2(4) . . ?
C16A O4 Co1 96.2(8) . . ?
C16B O4 Co1 119.6(8) . . ?
C16A O4 Co2 131.3(8) . . ?
C16B O4 Co2 112.8(9) . . ?
Co1 O4 Co2 108.5(2) . . ?
C16A O4 Dy1 126.6(8) . . ?
C16B O4 Dy1 125.0(9) . . ?
Co1 O4 Dy1 92.5(2) . . ?
Co2 O4 Dy1 94.26(18) . . ?
C28 O9 Dy1 125.4(6) . 2_655 ?
N1 O3 Co2 111.6(4) . . ?
N1 O3 Dy1 142.7(4) . 2_655 ?
Co2 O3 Dy1 96.3(2) . 2_655 ?
N1 O3 Dy1 104.0(4) . . ?
Co2 O3 Dy1 91.69(19) . . ?
Dy1 O3 Dy1 99.2(2) 2_655 . ?
C28 O8 Dy1 147.3(5) . . ?
C22 O10 Dy1 138.3(7) . . ?
C33 O12 Dy1 127.9(5) . . ?
C33 O12 H13 116.0 . . ?
Dy1 O12 H13 116.0 . . ?
C14B O5 Co1 104.0(8) . . ?
C14A O5 Co1 114.7(8) . . ?
C14B O5 Dy1 129.2(9) . . ?
C14A O5 Dy1 140.1(8) . . ?
Co1 O5 Dy1 103.6(3) . . ?
C17 O6 Co2 131.7(7) . . ?
C17 O7 Co1 130.3(7) . . ?
C1 O1 Co1 127.1(6) . . ?
C2 O2 C8 116.3(9) . . ?
C7 N1 O3 119.0(6) . . ?
C7 N1 Co1 128.7(7) . . ?
O3 N1 Co1 112.3(5) . . ?
O9 C28 O8 123.5(8) . . ?
O9 C28 C29 120.1(9) . . ?
O8 C28 C29 116.4(7) . . ?
O6 C17 O7 126.5(9) . . ?
O6 C17 C18A 114.5(14) . . ?
O7 C17 C18A 118.6(14) . . ?
O6 C17 C18B 128(2) . . ?
O7 C17 C18B 105(2) . . ?
N1 C7 C6 123.6(8) . . ?
N1 C7 H7 118.2 . . ?
C6 C7 H7 118.2 . . ?
O1 C1 C6 124.7(9) . . ?
O1 C1 C2 118.4(8) . . ?
C6 C1 C2 116.9(9) . . ?
C5 C6 C1 120.2(10) . . ?
C5 C6 C7 118.8(8) . . ?
C1 C6 C7 120.8(8) . . ?
C3 C2 O2 125.1(10) . . ?
C3 C2 C1 121.6(9) . . ?
O2 C2 C1 113.3(9) . . ?
O11 C22 O10 123.3(10) . . ?
O11 C22 C23A 115.2(9) . . ?
O10 C22 C23A 121.4(10) . . ?
O11 C22 C23B 126.0(15) . . ?
O10 C22 C23B 110.3(15) . . ?
C4 C5 C6 120.9(10) . . ?
C4 C5 H5 119.6 . . ?
C6 C5 H5 119.6 . . ?
C32 C29 C31 110.8(10) . . ?
C32 C29 C28 111.3(8) . . ?
C31 C29 C28 108.2(9) . . ?
C32 C29 C30 112.4(11) . . ?
C31 C29 C30 106.5(10) . . ?
C28 C29 C30 107.4(8) . . ?
O2 C8 H8A 109.5 . . ?
O2 C8 H8B 109.5 . . ?
H8A C8 H8B 109.5 . . ?
O2 C8 H8C 109.5 . . ?
H8A C8 H8C 109.5 . . ?
H8B C8 H8C 109.5 . . ?
C2 C3 C4 120.3(11) . . ?
C2 C3 H3 119.9 . . ?
C4 C3 H3 119.9 . . ?
C5 C4 C3 120.1(11) . . ?
C5 C4 H4 119.9 . . ?
C3 C4 H4 119.9 . . ?
O12 C33 H33A 109.5 . . ?
O12 C33 H33B 109.5 . . ?
H33A C33 H33B 109.5 . . ?
O12 C33 H33C 109.5 . . ?
H33A C33 H33C 109.5 . . ?
H33B C33 H33C 109.5 . . ?
C29 C32 H32A 109.5 . . ?
C29 C32 H32B 109.5 . . ?
H32A C32 H32B 109.5 . . ?
C29 C32 H32C 109.5 . . ?
H32A C32 H32C 109.5 . . ?
H32B C32 H32C 109.5 . . ?
C29 C31 H31A 109.5 . . ?
C29 C31 H31B 109.5 . . ?
H31A C31 H31B 109.5 . . ?
C29 C31 H31C 109.5 . . ?
H31A C31 H31C 109.5 . . ?
H31B C31 H31C 109.5 . . ?
C29 C30 H30A 109.5 . . ?
C29 C30 H30B 109.5 . . ?
H30A C30 H30B 109.5 . . ?
C29 C30 H30C 109.5 . . ?
H30A C30 H30C 109.5 . . ?
H30B C30 H30C 109.5 . . ?
C17 C18A C19A 109.1(10) . . ?
C17 C18A C21A 110.2(13) . . ?
C19A C18A C21A 110.5(10) . . ?
C17 C18A C20A 108.3(12) . . ?
C19A C18A C20A 110.5(10) . . ?
C21A C18A C20A 108.2(9) . . ?
C18A C19A H19A 109.5 . . ?
C18A C19A H19B 109.5 . . ?
H19A C19A H19B 109.5 . . ?
C18A C19A H19C 109.5 . . ?
H19A C19A H19C 109.5 . . ?
H19B C19A H19C 109.5 . . ?
C18A C21A H21A 109.5 . . ?
C18A C21A H21B 109.5 . . ?
H21A C21A H21B 109.5 . . ?
C18A C21A H21C 109.5 . . ?
H21A C21A H21C 109.5 . . ?
H21B C21A H21C 109.5 . . ?
C20B C18B C21B 108.4(16) . . ?
C20B C18B C19B 108.1(16) . . ?
C21B C18B C19B 108.8(16) . . ?
C20B C18B C17 110(3) . . ?
C21B C18B C17 106(3) . . ?
C19B C18B C17 115(3) . . ?
C18B C21B H21D 109.5 . . ?
C18B C21B H21E 109.5 . . ?
H21D C21B H21E 109.5 . . ?
C18B C21B H21F 109.5 . . ?
H21D C21B H21F 109.5 . . ?
H21E C21B H21F 109.5 . . ?
C18B C19B H19D 109.5 . . ?
C18B C19B H19E 109.5 . . ?
H19D C19B H19E 109.5 . . ?
C18B C19B H19F 109.5 . . ?
H19D C19B H19F 109.5 . . ?
H19E C19B H19F 109.5 . . ?

loop_
_geom_bond_atom_site_label_1
_geom_bond_atom_site_label_2
_geom_bond_distance
_geom_bond_site_symmetry_2
_geom_bond_publ_flag
C23B C22 1.55(2) . ?
C23B C26B 1.556(17) . ?
C23B C24B 1.558(17) . ?
C23B C25B 1.560(16) . ?
C26B H26A 0.9800 . ?
C26B H26B 0.9800 . ?
C26B H26C 0.9800 . ?
C24B H24A 0.9800 . ?
C24B H24B 0.9800 . ?
C24B H24C 0.9800 . ?
C25B H25A 0.9800 . ?
C25B H25B 0.9800 . ?
C25B H25C 0.9800 . ?
C23A C22 1.519(16) . ?
C23A C25A 1.524(13) . ?
C23A C24A 1.526(13) . ?
C23A C26A 1.533(14) . ?
C24A H24D 0.9800 . ?
C24A H24E 0.9800 . ?
C24A H24F 0.9800 . ?
C25A H25D 0.9800 . ?
C25A H25E 0.9800 . ?
C25A H25F 0.9800 . ?
C26A H26D 0.9800 . ?
C26A H26E 0.9800 . ?
C26A H26F 0.9800 . ?
C12B C11B 1.48(3) . ?
C12B H12A 0.9800 . ?
C12B H12B 0.9800 . ?
C12B H12C 0.9800 . ?
C11B C10B 1.548(19) . ?
C11B H11A 0.9900 . ?
C11B H11B 0.9900 . ?
C10B C9B 1.54(2) . ?
C10B H10A 0.9900 . ?
C10B H10B 0.9900 . ?
C9B N2B 1.42(6) . ?
C9B H9B1 0.9900 . ?
C9B H9B2 0.9900 . ?
C13B N2B 1.47(2) . ?
C13B C16B 1.54(2) . ?
C13B H13A 0.9900 . ?
C13B H13B 0.9900 . ?
C14B O5 1.446(13) . ?
C14B C15B 1.49(2) . ?
C14B H14A 0.9900 . ?
C14B H14B 0.9900 . ?
C15B N2B 1.51(3) . ?
C15B H15A 0.9900 . ?
C15B H15B 0.9900 . ?
C16B O4 1.476(14) . ?
C16B H16A 0.9900 . ?
C16B H16B 0.9900 . ?
N2B Co1 2.004(17) . ?
C9A N2A 1.54(5) . ?
C9A C10A 1.542(19) . ?
C9A H9A1 0.9900 . ?
C9A H9A2 0.9900 . ?
C12A C11A 1.47(3) . ?
C12A H12D 0.9800 . ?
C12A H12E 0.9800 . ?
C12A H12F 0.9800 . ?
C11A C10A 1.542(18) . ?
C11A H11C 0.9900 . ?
C11A H11D 0.9900 . ?
C10A H10C 0.9900 . ?
C10A H10D 0.9900 . ?
C13A N2A 1.50(3) . ?
C13A C16A 1.55(3) . ?
C13A H13C 0.9900 . ?
C13A H13D 0.9900 . ?
C14A O5 1.496(14) . ?
C14A C15A 1.53(2) . ?
C14A H14C 0.9900 . ?
C14A H14D 0.9900 . ?
C15A N2A 1.52(2) . ?
C15A H15C 0.9900 . ?
C15A H15D 0.9900 . ?
C16A O4 1.463(12) . ?
C16A H16C 0.9900 . ?
C16A H16D 0.9900 . ?
N2A Co1 2.056(14) . ?
C20A C18A 1.532(14) . ?
C20A H20A 0.9800 . ?
C20A H20B 0.9800 . ?
C20A H20C 0.9800 . ?
C20B C18B 1.534(18) . ?
C20B H20D 0.9800 . ?
C20B H20E 0.9800 . ?
C20B H20F 0.9800 . ?
Dy1 O8 2.260(6) . ?
Dy1 O5 2.306(6) . ?
Dy1 O10 2.309(6) . ?
Dy1 O9 2.352(5) 2_655 ?
Dy1 O12 2.365(5) . ?
Dy1 O3 2.422(5) 2_655 ?
Dy1 O4 2.537(5) . ?
Dy1 O3 2.583(5) . ?
Dy1 Co1 3.3002(14) . ?
Dy1 Co2 3.3775(15) . ?
Dy1 Dy1 3.8129(15) 2_655 ?
Co2 O6 2.025(7) 2_655 ?
Co2 O6 2.025(7) . ?
Co2 O4 2.049(5) . ?
Co2 O4 2.049(5) 2_655 ?
Co2 O3 2.102(5) . ?
Co2 O3 2.102(5) 2_655 ?
Co2 Dy1 3.3775(15) 2_655 ?
Co1 O5 1.880(6) . ?
Co1 O1 1.881(7) . ?
Co1 N1 1.893(6) . ?
Co1 O7 1.917(6) . ?
Co1 O4 2.005(7) . ?
O9 C28 1.262(9) . ?
O9 Dy1 2.352(5) 2_655 ?
O3 N1 1.394(9) . ?
O3 Dy1 2.422(5) 2_655 ?
O8 C28 1.271(10) . ?
O10 C22 1.282(10) . ?
O12 C33 1.455(11) . ?
O12 H13 0.9500 . ?
O6 C17 1.245(15) . ?
O7 C17 1.273(15) . ?
O1 C1 1.291(10) . ?
O2 C2 1.376(11) . ?
O2 C8 1.425(13) . ?
N1 C7 1.275(10) . ?
O11 C22 1.252(12) . ?
C28 C29 1.531(12) . ?
C17 C18A 1.510(16) . ?
C17 C18B 1.57(4) . ?
C7 C6 1.438(13) . ?
C7 H7 0.9500 . ?
C1 C6 1.434(12) . ?
C1 C2 1.439(14) . ?
C6 C5 1.402(13) . ?
C2 C3 1.357(14) . ?
C5 C4 1.367(15) . ?
C5 H5 0.9500 . ?
C29 C32 1.505(15) . ?
C29 C31 1.520(15) . ?
C29 C30 1.551(15) . ?
C8 H8A 0.9800 . ?
C8 H8B 0.9800 . ?
C8 H8C 0.9800 . ?
C3 C4 1.421(14) . ?
C3 H3 0.9500 . ?
C4 H4 0.9500 . ?
C33 H33A 0.9800 . ?
C33 H33B 0.9800 . ?
C33 H33C 0.9800 . ?
C32 H32A 0.9800 . ?
C32 H32B 0.9800 . ?
C32 H32C 0.9800 . ?
C31 H31A 0.9800 . ?
C31 H31B 0.9800 . ?
C31 H31C 0.9800 . ?
C30 H30A 0.9800 . ?
C30 H30B 0.9800 . ?
C30 H30C 0.9800 . ?
C18A C19A 1.518(14) . ?
C18A C21A 1.530(14) . ?
C19A H19A 0.9800 . ?
C19A H19B 0.9800 . ?
C19A H19C 0.9800 . ?
C21A H21A 0.9800 . ?
C21A H21B 0.9800 . ?
C21A H21C 0.9800 . ?
C18B C21B 1.534(18) . ?
C18B C19B 1.537(18) . ?
C21B H21D 0.9800 . ?
C21B H21E 0.9800 . ?
C21B H21F 0.9800 . ?
C19B H19D 0.9800 . ?
C19B H19E 0.9800 . ?
C19B H19F 0.9800 . ?
